data_4307439
loop_
_publ_author_name
'Takuya Shiga'
'Nobuhiro Ito'
'Akiko Hidaka'
'Hisashi \=Okawa'
'Susumu Kitagawa'
'Masaaki Ohba'

_publ_contact_author_address
;Department of Synthetic Chemistry and Biological Chemistry,
Graduate School of Engineering,
Kyoto University,
Katsura, Nishikyo-ku, Kyoto 615-8510, Japan
;
_publ_contact_author_email ohba@sbchem.kyoto-u.ac.jp
_publ_contact_author_fax +81-75-383-2732
_publ_contact_author_name 'Masaaki Ohba'
_publ_contact_author_phone +81-75-383-2807
_publ_section_title
;
Series of Trinuclear NiIILnIIINiII Complexes Derived from
2,6-Di(acetoacetyl)pyridine: Synthesis, Structure, and Magnetism
;
_journal_name_full 'Inorganic Chemistry'
_journal_page_first 3492
_journal_page_last 3501
_journal_paper_doi 10.1021/ic0619153
_journal_volume 46
_journal_year 2007
_chemical_formula_moiety 'C30 H38 Gd N5 O21 Ni2 '
_chemical_formula_sum 'C30 H38 Gd N5 Ni2 O21'
_chemical_formula_weight 1079.30
_space_group_IT_number 15
_symmetry_cell_setting monoclinic
_symmetry_Int_Tables_number 15
_symmetry_space_group_name_Hall '-C 2yc'
_symmetry_space_group_name_H-M 'C 1 2/c 1'
_cell_angle_alpha 90
_cell_angle_beta 99.328(3)
_cell_angle_gamma 90
_cell_formula_units_Z 4
_cell_length_a 14.103(1)
_cell_length_b 17.2153(9)
_cell_length_c 16.3096(8)
_cell_measurement_reflns_used 17004
_cell_measurement_temperature 183.2
_cell_measurement_theta_max 27.4
_cell_measurement_theta_min 2.1
_cell_volume 3907.4(4)
_computing_cell_refinement PROCESS-AUTO
_computing_data_collection PROCESS-AUTO
_computing_data_reduction 'teXsan Ver. 1.11'
_computing_publication_material 'teXsan Ver. 1.11'
_computing_structure_refinement 'teXsan Ver. 1.10'
_computing_structure_solution DirectMethod
_diffrn_detector_area_resol_mean 5.00
_diffrn_measured_fraction_theta_full 0.9957
_diffrn_measured_fraction_theta_max 0.9957
_diffrn_measurement_device_type 'Rigaku RAXIS-RAPID Imaging Plate'
_diffrn_measurement_method \w
_diffrn_radiation_type 'Mo K\a'
_diffrn_radiation_wavelength 0.7107
_diffrn_reflns_av_R_equivalents 0.051
_diffrn_reflns_limit_h_max 18
_diffrn_reflns_limit_h_min -18
_diffrn_reflns_limit_k_max 22
_diffrn_reflns_limit_k_min -22
_diffrn_reflns_limit_l_max 21
_diffrn_reflns_limit_l_min -21
_diffrn_reflns_number 17893
_diffrn_reflns_theta_full 27.41
_diffrn_reflns_theta_max 27.41
_exptl_absorpt_coefficient_mu 2.726
_exptl_absorpt_correction_type none
_exptl_crystal_colour green
_exptl_crystal_density_diffrn 1.835
_exptl_crystal_density_method 'not measured'
_exptl_crystal_description prism
_exptl_crystal_size_max 0.650
_exptl_crystal_size_mid 0.180
_exptl_crystal_size_min 0.110
_refine_diff_density_max 2.28
_refine_diff_density_min -1.38
_refine_ls_extinction_method none
_refine_ls_goodness_of_fit_ref 0.996
_refine_ls_hydrogen_treatment noref
_refine_ls_number_parameters 277
_refine_ls_number_reflns 4428
_refine_ls_R_factor_gt 0.0465
_refine_ls_shift/su_max 0.0004
_refine_ls_structure_factor_coef Fsqd
_refine_ls_weighting_details 'w = 1/[\s^2^(Fo^2^) + (0.00800(Max(Fo^2^,0) + 2Fc^2^)/3)^2^]'
_refine_ls_weighting_scheme calc
_refine_ls_wR_factor_ref 0.0659
_reflns_number_gt 2956
_reflns_number_total 4439
_reflns_threshold_expression F^2^>2.0\s(F^2^)
_cod_data_source_file ic0619153si20061007_020931_12.cif
_cod_data_source_block 7-C_Ni2Gd_C_[Ni2Gd(L)2(NO3)3(MeOH)4]
_cod_depositor_comments
;

  Following atoms were removed leaving only those belonging to
  asymmetric unit:

  O(2*) O -0.1730(2) 0.1422(2) 0.2012(2) 0.0237(10) Uani 1.00 d . . .
  O(3*) O 0.1107(3) 0.0883(2) 0.1520(2) 0.025(1) Uani 1.00 d . . .
  O(5*) O 0.0423(3) 0.2418(2) 0.1761(2) 0.030(1) Uani 1.00 d . . .
  O(8*) O -0.0672(3) -0.0082(2) 0.2079(2) 0.028(1) Uani 1.00 d . . .
  N(1*) N -0.0668(3) 0.1184(3) 0.0872(2) 0.021(1) Uani 1.00 d . . .
  O(4*) O 0.3051(3) 0.0742(2) 0.1153(2) 0.030(1) Uani 1.00 d . . .
  Ni(*) Ni -0.24475(5) 0.11395(5) 0.29226(4) 0.0262(2) Uani 1.00 d . . .
  C(4*) C -0.2193(4) 0.1485(3) 0.1250(3) 0.023(1) Uani 1.00 d . . .
  C(10*) C 0.0935(4) 0.0852(3) 0.0699(3) 0.020(1) Uani 1.00 d . . .
  N(2*) N -0.0103(4) 0.2944(3) 0.1349(3) 0.030(1) Uani 1.00 d . . .
  C(5*) C -0.1566(4) 0.1393(3) 0.0605(3) 0.024(1) Uani 1.00 d . . .
  C(9*) C -0.0064(4) 0.1037(3) 0.0339(3) 0.021(1) Uani 1.00 d . . .
  C(12*) C 0.2617(4) 0.0577(3) 0.0452(3) 0.027(1) Uani 1.00 d . . .
  O(1*) O -0.3705(3) 0.1470(2) 0.2319(2) 0.038(1) Uani 1.00 d . . .
  O(10*) O -0.2254(3) 0.2240(3) 0.3462(3) 0.046(1) Uani 1.00 d . . .
  O(11*) O -0.2635(3) 0.0030(3) 0.2377(2) 0.042(1) Uani 1.00 d . . .
  C(3*) C -0.3161(4) 0.1614(3) 0.1033(3) 0.027(1) Uani 1.00 d . . .
  C(11*) C 0.1605(4) 0.0676(3) 0.0206(3) 0.028(1) Uani 1.00 d . . .
  O(6*) O -0.0964(3) 0.2960(2) 0.1349(2) 0.043(1) Uani 1.00 d . . .
  O(7*) O 0.0286(3) 0.3410(3) 0.0940(3) 0.063(2) Uani 1.00 d . . .
  C(6*) C -0.1908(4) 0.1474(3) -0.0264(3) 0.033(2) Uani 1.00 d . . .
  C(8*) C -0.0370(4) 0.1126(4) -0.0533(3) 0.034(2) Uani 1.00 d . . .
  C(13*) C 0.3201(4) 0.0321(4) -0.0187(3) 0.036(2) Uani 1.00 d . . .
  C(2*) C -0.3872(4) 0.1622(4) 0.1560(3) 0.033(2) Uani 1.00 d . . .
  C(14*) C -0.288(1) 0.2873(9) 0.336(1) 0.063(5) Uani 0.50 d P . .
  C(14'*) C -0.267(1) 0.265(1) 0.401(1) 0.065(6) Uani 0.50 d P . .
  H(12*) H -0.1684 0.2593 0.3233 0.0356 Uiso 0.50 calc P . .
  H(12'*) H -0.1643 0.2429 0.3642 0.0356 Uiso 0.50 calc P . .
  C(15*) C -0.3342(6) -0.0505(4) 0.2502(4) 0.071(3) Uani 1.00 d . . .
  H(16*) H -0.2055 -0.0217 0.2315 0.0356 Uiso 1.00 calc . . .
  H(4*) H -0.3377 0.1717 0.0461 0.0332 Uiso 1.00 calc . . .
  H(8*) H 0.1360 0.0612 -0.0370 0.0345 Uiso 1.00 calc . . .
  C(7*) C -0.1303(4) 0.1331(4) -0.0811(3) 0.037(2) Uani 1.00 d . . .
  H(5*) H -0.2562 0.1620 -0.0456 0.0392 Uiso 1.00 calc . . .
  H(7*) H 0.0070 0.1028 -0.0911 0.0395 Uiso 1.00 calc . . .
  H(9*) H 0.2787 0.0204 -0.0693 0.0427 Uiso 1.00 calc . . .
  H(10*) H 0.3644 0.0707 -0.0277 0.0427 Uiso 1.00 calc . . .
  H(11*) H 0.3545 -0.0145 0.0006 0.0427 Uiso 1.00 calc . . .
  C(1*) C -0.4872(4) 0.1813(4) 0.1204(4) 0.050(2) Uani 1.00 d . . .
  H(13*) H -0.2491 0.3194 0.3975 0.0673 Uiso 1.00 calc . . .
  H(14*) H -0.3350 0.2620 0.3866 0.0673 Uiso 1.00 calc . . .
  H(15'*) H -0.3055 0.3016 0.2847 0.0736 Uiso 0.50 calc P . .
  H(15*) H -0.2468 0.2475 0.4551 0.0673 Uiso 0.50 calc P . .
  H(17*) H -0.3971 -0.0265 0.2321 0.0869 Uiso 1.00 calc . . .
  H(18*) H -0.3295 -0.0616 0.3076 0.0869 Uiso 1.00 calc . . .
  H(19*) H -0.3302 -0.0955 0.2193 0.0869 Uiso 1.00 calc . . .
  H(6*) H -0.1518 0.1375 -0.1387 0.0443 Uiso 1.00 calc . . .
  H(1*) H -0.4918 0.1907 0.0625 0.0634 Uiso 1.00 calc . . .
  H(2*) H -0.5070 0.2251 0.1473 0.0634 Uiso 1.00 calc . . .
  H(3*) H -0.5271 0.1378 0.1284 0.0634 Uiso 1.00 calc . . .

  Andrius Merkys
  2013-11-08
;
_cod_original_cell_volume 3907.5(4)
_cod_original_formula_sum 'C30 H38 Gd N5 O21 Ni2 '
_cod_database_code 4307439

loop_
_symmetry_equiv_pos_as_xyz
x,y,z
-x,y,1/2-z
-x,-y,-z
x,-y,1/2+z
1/2+x,1/2+y,z
1/2-x,1/2+y,1/2-z
1/2-x,1/2-y,-z
1/2+x,1/2-y,1/2+z

loop_
_atom_site_label
_atom_site_type_symbol
_atom_site_fract_x
_atom_site_fract_y
_atom_site_fract_z
_atom_site_U_iso_or_equiv
_atom_site_adp_type
_atom_site_occupancy
_atom_site_calc_flag
_atom_site_refinement_flags
_atom_site_disorder_assembly
_atom_site_disorder_group
Gd Gd 0.0000 0.12748(3) 0.2500 0.01928(9) Uani 1.00 d S . .
Ni Ni 0.24475(5) 0.11395(5) 0.20774(4) 0.0262(2) Uani 1.00 d . . .
O(1) O 0.3705(3) 0.1470(2) 0.2681(2) 0.038(1) Uani 1.00 d . . .
O(2) O 0.1730(2) 0.1422(2) 0.2988(2) 0.0237(10) Uani 1.00 d . . .
O(3) O -0.1107(3) 0.0883(2) 0.3480(2) 0.025(1) Uani 1.00 d . . .
O(4) O -0.3051(3) 0.0742(2) 0.3847(2) 0.030(1) Uani 1.00 d . . .
O(5) O -0.0423(3) 0.2418(2) 0.3239(2) 0.030(1) Uani 1.00 d . . .
O(6) O 0.0964(3) 0.2960(2) 0.3651(2) 0.043(1) Uani 1.00 d . . .
O(7) O -0.0286(3) 0.3410(3) 0.4060(3) 0.063(2) Uani 1.00 d . . .
O(8) O 0.0672(3) -0.0082(2) 0.2921(2) 0.028(1) Uani 1.00 d . . .
O(9) O 0.0000 -0.1177(3) 0.2500 0.044(2) Uani 1.00 d S . .
O(10) O 0.2254(3) 0.2239(3) 0.1538(3) 0.046(1) Uani 1.00 d . . .
O(11) O 0.2635(3) 0.0030(3) 0.2623(2) 0.042(1) Uani 1.00 d . . .
N(1) N 0.0668(3) 0.1184(3) 0.4128(2) 0.021(1) Uani 1.00 d . . .
N(2) N 0.0103(4) 0.2944(3) 0.3651(3) 0.030(1) Uani 1.00 d . . .
N(3) N 0.0000 -0.0464(4) 0.2500 0.026(2) Uani 1.00 d S . .
C(1) C 0.4872(4) 0.1813(4) 0.3796(4) 0.050(2) Uani 1.00 d . . .
C(2) C 0.3872(4) 0.1622(4) 0.3440(3) 0.033(2) Uani 1.00 d . . .
C(3) C 0.3161(4) 0.1614(3) 0.3967(3) 0.027(1) Uani 1.00 d . . .
C(4) C 0.2193(4) 0.1485(3) 0.3750(3) 0.023(1) Uani 1.00 d . . .
C(5) C 0.1566(4) 0.1393(3) 0.4395(3) 0.024(1) Uani 1.00 d . . .
C(6) C 0.1908(4) 0.1474(3) 0.5264(3) 0.033(2) Uani 1.00 d . . .
C(7) C 0.1303(4) 0.1331(4) 0.5811(3) 0.037(2) Uani 1.00 d . . .
C(8) C 0.0370(4) 0.1126(4) 0.5533(3) 0.034(2) Uani 1.00 d . . .
C(9) C 0.0064(4) 0.1037(3) 0.4661(3) 0.021(1) Uani 1.00 d . . .
C(10) C -0.0935(4) 0.0852(3) 0.4301(3) 0.020(1) Uani 1.00 d . . .
C(11) C -0.1605(4) 0.0676(3) 0.4794(3) 0.028(1) Uani 1.00 d . . .
C(12) C -0.2617(4) 0.0577(3) 0.4548(3) 0.027(1) Uani 1.00 d . . .
C(13) C -0.3201(4) 0.0321(4) 0.5187(3) 0.036(2) Uani 1.00 d . . .
C(14) C 0.288(1) 0.2873(9) 0.164(1) 0.063(5) Uani 0.50 d P . .
C(14') C 0.267(1) 0.265(1) 0.099(1) 0.065(6) Uani 0.50 d P . .
C(15) C 0.3342(6) -0.0505(4) 0.2498(4) 0.071(3) Uani 1.00 d . . .
H(1) H 0.4918 0.1907 0.4375 0.0634 Uiso 1.00 calc . . .
H(2) H 0.5070 0.2251 0.3527 0.0634 Uiso 1.00 calc . . .
H(3) H 0.5271 0.1378 0.3716 0.0634 Uiso 1.00 calc . . .
H(4) H 0.3377 0.1717 0.4539 0.0332 Uiso 1.00 calc . . .
H(5) H 0.2562 0.1620 0.5456 0.0392 Uiso 1.00 calc . . .
H(6) H 0.1518 0.1375 0.6387 0.0443 Uiso 1.00 calc . . .
H(7) H -0.0070 0.1028 0.5911 0.0395 Uiso 1.00 calc . . .
H(8) H -0.1360 0.0612 0.5370 0.0345 Uiso 1.00 calc . . .
H(9) H -0.2787 0.0204 0.5693 0.0427 Uiso 1.00 calc . . .
H(10) H -0.3644 0.0707 0.5277 0.0427 Uiso 1.00 calc . . .
H(11) H -0.3545 -0.0145 0.4994 0.0427 Uiso 1.00 calc . . .
H(12) H 0.1684 0.2593 0.1767 0.0356 Uiso 0.50 calc P . .
H(12') H 0.1643 0.2429 0.1358 0.0356 Uiso 0.50 calc P . .
H(13) H 0.2491 0.3194 0.1025 0.0673 Uiso 1.00 calc . . .
H(14) H 0.3350 0.2620 0.1134 0.0673 Uiso 1.00 calc . . .
H(15) H 0.2468 0.2475 0.0449 0.0673 Uiso 0.50 calc P . .
H(15') H 0.3055 0.3016 0.2153 0.0736 Uiso 0.50 calc P . .
H(16) H 0.2055 -0.0217 0.2685 0.0356 Uiso 1.00 calc . . .
H(17) H 0.3971 -0.0265 0.2679 0.0869 Uiso 1.00 calc . . .
H(18) H 0.3295 -0.0616 0.1924 0.0869 Uiso 1.00 calc . . .
H(19) H 0.3302 -0.0955 0.2807 0.0869 Uiso 1.00 calc . . .

loop_
_atom_site_aniso_label
_atom_site_aniso_U_11
_atom_site_aniso_U_22
_atom_site_aniso_U_33
_atom_site_aniso_U_12
_atom_site_aniso_U_13
_atom_site_aniso_U_23
Gd 0.0173(2) 0.0225(2) 0.0190(2) 0.0000 0.0057(1) 0.0000
Ni 0.0193(4) 0.0362(5) 0.0244(3) 0.0008(3) 0.0074(3) -0.0027(3)
O(1) 0.021(2) 0.057(3) 0.038(2) -0.003(2) 0.008(2) 0.000(2)
O(2) 0.024(2) 0.028(2) 0.019(1) -0.005(2) 0.004(1) -0.007(2)
O(3) 0.020(2) 0.034(2) 0.022(2) 0.000(2) 0.008(2) -0.003(2)
O(4) 0.021(2) 0.045(3) 0.024(2) -0.003(2) 0.006(2) 0.004(2)
O(5) 0.021(2) 0.030(2) 0.038(2) -0.001(2) 0.003(2) -0.006(2)
O(6) 0.028(2) 0.036(3) 0.063(3) -0.004(2) 0.000(2) -0.006(2)
O(7) 0.059(3) 0.062(4) 0.068(3) 0.015(3) 0.007(3) -0.035(3)
O(8) 0.029(2) 0.027(2) 0.028(2) -0.005(2) 0.002(2) 0.002(2)
O(9) 0.078(5) 0.024(3) 0.030(3) 0.0000 0.012(3) 0.0000
O(10) 0.035(3) 0.046(3) 0.059(3) 0.001(2) 0.015(2) 0.021(2)
O(11) 0.038(3) 0.042(3) 0.049(2) 0.014(2) 0.014(2) 0.011(2)
N(1) 0.021(2) 0.023(2) 0.017(2) -0.001(2) 0.000(2) -0.004(2)
N(2) 0.028(3) 0.026(3) 0.036(2) 0.003(2) 0.005(2) 0.003(2)
N(3) 0.031(4) 0.028(4) 0.020(3) 0.0000 0.005(3) 0.0000
C(1) 0.019(3) 0.082(6) 0.052(4) -0.006(4) 0.012(3) -0.023(4)
C(2) 0.021(3) 0.042(4) 0.034(3) 0.006(3) 0.000(3) -0.001(3)
C(3) 0.022(3) 0.031(3) 0.026(2) -0.004(3) 0.004(2) -0.005(2)
C(4) 0.032(3) 0.017(3) 0.020(2) 0.007(2) 0.003(2) 0.000(2)
C(5) 0.026(3) 0.021(3) 0.026(2) -0.005(3) 0.007(2) -0.007(2)
C(6) 0.027(3) 0.044(4) 0.025(2) -0.003(3) 0.000(2) -0.006(3)
C(7) 0.038(3) 0.051(4) 0.019(2) 0.000(4) -0.002(2) -0.001(3)
C(8) 0.029(3) 0.056(4) 0.019(2) -0.002(3) 0.005(2) -0.007(3)
C(9) 0.021(3) 0.024(3) 0.017(2) 0.008(2) 0.003(2) 0.000(2)
C(10) 0.019(3) 0.016(3) 0.025(2) 0.004(2) 0.007(2) 0.003(2)
C(11) 0.028(3) 0.036(3) 0.021(2) 0.004(3) 0.006(2) 0.001(2)
C(12) 0.035(3) 0.020(3) 0.032(3) 0.007(3) 0.021(3) -0.004(2)
C(13) 0.028(3) 0.049(4) 0.036(3) -0.002(3) 0.022(3) 0.009(3)
C(14) 0.041(10) 0.045(9) 0.09(1) 0.000(8) -0.038(9) -0.001(8)
C(14') 0.040(10) 0.07(1) 0.09(1) 0.007(9) 0.019(10) 0.019(10)
C(15) 0.097(7) 0.071(6) 0.047(4) 0.043(5) 0.018(4) 0.007(4)

loop_
_atom_type_symbol
_atom_type_description
_atom_type_scat_dispersion_real
_atom_type_scat_dispersion_imag
_atom_type_scat_source
C C 0.003 0.002
;International Tables for Crystallography
(1992, Vol. C, Tables 4.2.6.8 and 6.1.1.1)
;
H H 0.000 0.000
;International Tables for Crystallography
(1992, Vol. C, Table 6.1.1.2)
;
N N 0.006 0.003
;International Tables for Crystallography
(1992, Vol. C, Tables 4.2.6.8 and 6.1.1.1)
;
O O 0.011 0.006
;International Tables for Crystallography
(1992, Vol. C, Tables 4.2.6.8 and 6.1.1.1)
;
Ni Ni 0.339 1.112
;International Tables for Crystallography
(1992, Vol. C, Tables 4.2.6.8 and 6.1.1.1)
;
Gd Gd -0.165 3.904
;International Tables for Crystallography
(1992, Vol. C, Tables 4.2.6.8 and 6.1.1.1)
;

loop_
_geom_angle_atom_site_label_1
_geom_angle_atom_site_label_2
_geom_angle_atom_site_label_3
_geom_angle
_geom_angle_site_symmetry_1
_geom_angle_site_symmetry_2
_geom_angle_site_symmetry_3
_geom_angle_publ_flag
O(2) Gd O(2) 168.2(2) . . 2_555 yes
O(2) Gd O(3) 120.76(10) . . . yes
O(2) Gd O(3) 62.87(10) . . 2_555 yes
O(2) Gd O(5) 93.8(1) . . . yes
O(2) Gd O(5) 76.5(1) . . 2_555 yes
O(2) Gd O(8) 72.7(1) . . . yes
O(2) Gd O(8) 118.9(1) . . 2_555 yes
O(2) Gd N(1) 60.8(1) . . . yes
O(2) Gd N(1) 120.0(1) . . 2_555 yes
O(2) Gd O(3) 62.87(10) 2_555 . . yes
O(2) Gd O(3) 120.76(10) 2_555 . 2_555 yes
O(2) Gd O(5) 76.5(1) 2_555 . . yes
O(2) Gd O(5) 93.8(1) 2_555 . 2_555 yes
O(2) Gd O(8) 118.9(1) 2_555 . . yes
O(2) Gd O(8) 72.7(1) 2_555 . 2_555 yes
O(2) Gd N(1) 120.0(1) 2_555 . . yes
O(2) Gd N(1) 60.8(1) 2_555 . 2_555 yes
O(3) Gd O(3) 148.8(2) . . 2_555 yes
O(3) Gd O(5) 70.9(1) . . . yes
O(3) Gd O(5) 139.7(1) . . 2_555 yes
O(3) Gd O(8) 80.0(1) . . . yes
O(3) Gd O(8) 71.6(1) . . 2_555 yes
O(3) Gd N(1) 60.4(1) . . . yes
O(3) Gd N(1) 117.6(1) . . 2_555 yes
O(3) Gd O(5) 139.7(1) 2_555 . . yes
O(3) Gd O(5) 70.9(1) 2_555 . 2_555 yes
O(3) Gd O(8) 71.6(1) 2_555 . . yes
O(3) Gd O(8) 80.0(1) 2_555 . 2_555 yes
O(3) Gd N(1) 117.6(1) 2_555 . . yes
O(3) Gd N(1) 60.4(1) 2_555 . 2_555 yes
O(5) Gd O(5) 71.9(2) . . 2_555 yes
O(5) Gd O(8) 135.4(1) . . . yes
O(5) Gd O(8) 139.3(1) . . 2_555 yes
O(5) Gd N(1) 68.3(1) . . . yes
O(5) Gd N(1) 117.7(1) . . 2_555 yes
O(5) Gd O(8) 139.3(1) 2_555 . . yes
O(5) Gd O(8) 135.4(1) 2_555 . 2_555 yes
O(5) Gd N(1) 117.7(1) 2_555 . . yes
O(5) Gd N(1) 68.3(1) 2_555 . 2_555 yes
O(8) Gd O(8) 49.5(1) . . 2_555 yes
O(8) Gd N(1) 68.1(1) . . . yes
O(8) Gd N(1) 105.5(1) . . 2_555 yes
O(8) Gd N(1) 105.5(1) 2_555 . . yes
O(8) Gd N(1) 68.1(1) 2_555 . 2_555 yes
N(1) Gd N(1) 173.3(2) . . 2_555 yes
O(1) Ni O(2) 94.7(1) . . . yes
O(1) Ni O(3) 174.5(2) . . 2_555 yes
O(1) Ni O(4) 90.9(2) . . 2_555 yes
O(1) Ni O(10) 89.7(2) . . . yes
O(1) Ni O(11) 90.6(2) . . . yes
O(2) Ni O(3) 80.6(1) . . 2_555 yes
O(2) Ni O(4) 172.7(2) . . 2_555 yes
O(2) Ni O(10) 92.6(2) . . . yes
O(2) Ni O(11) 87.2(2) . . . yes
O(3) Ni O(4) 94.0(1) 2_555 . 2_555 yes
O(3) Ni O(10) 87.6(2) 2_555 . . yes
O(3) Ni O(11) 92.1(2) 2_555 . . yes
O(4) Ni O(10) 92.0(2) 2_555 . . yes
O(4) Ni O(11) 88.2(2) 2_555 . . yes
O(10) Ni O(11) 179.7(2) . . . yes
Ni O(1) C(2) 124.4(4) . . . yes
Gd O(2) Ni 109.4(1) . . . yes
Gd O(2) C(4) 129.2(3) . . . yes
Ni O(2) C(4) 119.5(3) . . . yes
Gd O(3) Ni 106.9(1) . . 2_555 yes
Gd O(3) C(10) 128.8(3) . . . yes
Ni O(3) C(10) 118.2(3) 2_555 . . yes
Ni O(4) C(12) 125.1(4) 2_555 . . yes
Gd O(5) N(2) 131.3(3) . . . yes
Gd O(8) N(3) 96.6(3) . . . yes
Ni O(10) C(14) 128.4(6) . . . yes
Ni O(10) C(14') 136.0(8) . . . yes
C(14) O(10) C(14') 47.9(8) . . . yes
Ni O(11) C(15) 125.5(4) . . . yes
Gd N(1) C(5) 118.4(3) . . . yes
Gd N(1) C(9) 119.9(3) . . . yes
C(5) N(1) C(9) 121.0(4) . . . yes
O(5) N(2) O(6) 120.4(5) . . . yes
O(5) N(2) O(7) 118.2(5) . . . yes
O(6) N(2) O(7) 121.4(5) . . . yes
O(8) N(3) O(8) 117.2(6) . . 2_555 yes
O(8) N(3) O(9) 121.4(3) . . . yes
O(8) N(3) O(9) 121.4(3) 2_555 . . yes
O(1) C(2) C(1) 116.9(6) . . . yes
O(1) C(2) C(3) 123.9(5) . . . yes
C(1) C(2) C(3) 119.2(5) . . . yes
C(2) C(3) C(4) 128.1(5) . . . yes
O(2) C(4) C(3) 125.4(5) . . . yes
O(2) C(4) C(5) 113.5(4) . . . yes
C(3) C(4) C(5) 121.1(4) . . . yes
N(1) C(5) C(4) 116.4(4) . . . yes
N(1) C(5) C(6) 120.4(5) . . . yes
C(4) C(5) C(6) 123.2(5) . . . yes
C(5) C(6) C(7) 119.3(5) . . . yes
C(6) C(7) C(8) 120.3(4) . . . yes
C(7) C(8) C(9) 118.6(5) . . . yes
N(1) C(9) C(8) 120.5(5) . . . yes
N(1) C(9) C(10) 116.8(4) . . . yes
C(8) C(9) C(10) 122.6(5) . . . yes
O(3) C(10) C(9) 113.8(4) . . . yes
O(3) C(10) C(11) 124.9(5) . . . yes
C(9) C(10) C(11) 121.3(4) . . . yes
C(10) C(11) C(12) 127.9(5) . . . yes
O(4) C(12) C(11) 123.6(5) . . . yes
O(4) C(12) C(13) 117.7(5) . . . yes
C(11) C(12) C(13) 118.5(5) . . . yes
O(10) C(14) C(14') 63(1) . . . yes
O(10) C(14') C(14) 68(1) . . . yes

loop_
_geom_bond_atom_site_label_1
_geom_bond_atom_site_label_2
_geom_bond_distance
_geom_bond_site_symmetry_1
_geom_bond_site_symmetry_2
_geom_bond_publ_flag
Gd O(2) 2.454(3) . . yes
Gd O(2) 2.454(3) . 2_555 yes
Gd O(3) 2.502(4) . . yes
Gd O(3) 2.502(4) . 2_555 yes
Gd O(5) 2.432(4) . . yes
Gd O(5) 2.432(4) . 2_555 yes
Gd O(8) 2.572(4) . . yes
Gd O(8) 2.572(4) . 2_555 yes
Gd N(1) 2.674(3) . . yes
Gd N(1) 2.674(3) . 2_555 yes
Ni O(1) 1.968(4) . . yes
Ni O(2) 1.987(3) . . yes
Ni O(3) 2.009(4) . 2_555 yes
Ni O(4) 1.970(4) . 2_555 yes
Ni O(10) 2.088(4) . . yes
Ni O(11) 2.106(4) . . yes
O(1) C(2) 1.250(6) . . yes
O(2) C(4) 1.312(5) . . yes
O(3) C(10) 1.322(5) . . yes
O(4) C(12) 1.240(6) . . yes
O(5) N(2) 1.288(6) . . yes
O(6) N(2) 1.215(6) . . yes
O(7) N(2) 1.227(6) . . yes
O(8) N(3) 1.261(4) . . yes
O(9) N(3) 1.228(8) . . yes
O(10) C(14) 1.40(1) . . yes
O(10) C(14') 1.34(2) . . yes
O(11) C(15) 1.396(8) . . yes
N(1) C(5) 1.321(6) . . yes
N(1) C(9) 1.337(6) . . yes
C(1) C(2) 1.472(8) . . yes
C(2) C(3) 1.422(8) . . yes
C(3) C(4) 1.371(7) . . yes
C(4) C(5) 1.488(7) . . yes
C(5) C(6) 1.428(6) . . yes
C(6) C(7) 1.354(7) . . yes
C(7) C(8) 1.367(7) . . yes
C(8) C(9) 1.426(6) . . yes
C(9) C(10) 1.470(7) . . yes
C(10) C(11) 1.371(7) . . yes
C(11) C(12) 1.429(8) . . yes
C(12) C(13) 1.496(7) . . yes
C(14) C(14') 1.11(2) . . yes

loop_
_geom_contact_atom_site_label_1
_geom_contact_atom_site_label_2
_geom_contact_distance
_geom_contact_site_symmetry_1
_geom_contact_site_symmetry_2
_geom_contact_publ_flag
Gd O(3) 2.502(4) . . ?
Gd O(3) 2.502(4) . 2_555 ?
Gd O(8) 2.572(4) . . ?
Gd O(8) 2.572(4) . 2_555 ?
Gd N(1) 2.674(3) . . ?
Gd N(1) 2.674(3) . 2_555 ?
O(1) C(1) 3.428(8) . 2_655 ?
O(4) C(1) 3.451(8) . 1_455 ?
O(6) C(6) 3.371(6) . 7_556 ?
O(6) C(15) 3.471(9) . 6_555 ?
O(7) C(13) 3.418(7) . 7_456 ?
O(7) C(1) 3.472(8) . 7_556 ?
O(7) C(15) 3.481(8) . 5_455 ?
O(8) C(8) 3.598(7) . 3_556 ?
O(9) C(8) 3.333(5) . 3_556 ?
O(9) C(8) 3.333(5) . 4_554 ?
O(9) C(14) 3.49(1) . 5_445 ?
O(9) C(14) 3.49(1) . 6_545 ?
O(9) C(7) 3.560(5) . 3_556 ?
O(9) C(7) 3.560(5) . 4_554 ?
O(11) C(13) 3.582(6) . 3_556 ?
N(3) C(8) 3.522(5) . 3_556 ?
N(3) C(8) 3.522(5) . 4_554 ?
C(3) C(6) 3.530(8) . 7_556 ?
C(8) C(10) 3.498(8) . 3_556 ?
C(14') C(14') 3.24(3) . 7_555 ?
